data_1518091
loop_
_publ_author_name
'Cordier, Gerhard'
'Schafer, Herbert'
'Schwidetzky, Christoph'

_publ_section_title
;
 0n Cs3Bi7Se12, a new layer selenidobismutate (III)
;
_journal_name_full 'Revue de Chimie Minerale'
_journal_page_first 676
_journal_page_last 683
_journal_volume 22
_journal_year 1985
_chemical_formula_sum 'Bi7 Cs3 Se12'
_chemical_formula_weight 2809.11
_space_group_IT_number 8
_symmetry_cell_setting monoclinic
_symmetry_Int_Tables_number 8
_symmetry_space_group_name_Hall 'C -2y'
_symmetry_space_group_name_H-M 'C 1 m 1'
_cell_angle_alpha 90
_cell_angle_beta 107.9(2)
_cell_angle_gamma 90
_cell_formula_units_Z 2
_cell_length_a 27.733(13)
_cell_length_b 4.177(4)
_cell_length_c 13.286(7)
_cell_volume 1465(2)
_diffrn_ambient_temperature 293
_diffrn_radiation_probe x-ray
_diffrn_radiation_type MoK\a
_diffrn_radiation_wavelength 0.71069
_exptl_absorpt_coefficient_mu 60.459
_exptl_crystal_density_diffrn 6.368
_exptl_crystal_F_000 2308
_refine_ls_number_parameters 37
_refine_ls_number_reflns 927
_refine_ls_wR_factor_gt 0.091
_cod_data_source_file RCM-1985-22-676-683.cif
_cod_data_source_block Cs3Bi7Se12
_cod_original_sg_symbol_H-M 'C m'
_cod_database_code 1518091

loop_
_symmetry_equiv_pos_site_id
_symmetry_equiv_pos_as_xyz
1 x,y,z
2 x,-y,z
3 1/2+x,1/2+y,z
4 1/2+x,1/2-y,z

loop_
_atom_site_label
_atom_site_type_symbol
_atom_site_thermal_displace_type
_atom_site_fract_x
_atom_site_fract_y
_atom_site_fract_z
_atom_site_occupancy
_atom_site_U_iso_or_equiv
Bi1 Bi Uiso 0.31960(10) 0.00000 0.4801(3) 1.000 0.0245(10)
Bi2 Bi Uiso 0.68040(10) 0.00000 0.5199(3) 1.000 0.0245(10)
Bi3 Bi Uiso 0.08800(10) 0.00000 0.2566(3) 1.000 0.0238(10)
Bi4 Bi Uiso 0.91200(10) 0.00000 0.7434(3) 1.000 0.0238(10)
Bi5 Bi Uiso 0.72250(10) 0.00000 0.2138(3) 1.000 0.0237(10)
Bi6 Bi Uiso 0.27750(10) 0.00000 0.7862(3) 1.000 0.0237(10)
Bi7 Bi Uiso 0.4975(4) 0.00000 0.0077(7) 1.000 0.0184(13)
Se1 Se Uiso 0.7990(3) 0.00000 0.6228(7) 1.000 0.0197(19)
Se2 Se Uiso 0.2010(3) 0.00000 0.3772(7) 1.000 0.0197(19)
Se3 Se Uiso 0.0175(3) 0.00000 0.8583(7) 1.000 0.024(2)
Se4 Se Uiso 0.9825(3) 0.00000 0.1417(7) 1.000 0.024(2)
Se5 Se Uiso 0.8931(3) 0.50000 0.8808(7) 1.000 0.023(2)
Se6 Se Uiso 0.1069(3) 0.50000 0.1192(7) 1.000 0.023(2)
Se7 Se Uiso 0.9222(3) 0.50000 0.5921(7) 1.000 0.021(2)
Se8 Se Uiso 0.0778(3) 0.50000 0.4079(7) 1.000 0.021(2)
Se9 Se Uiso 0.7694(4) 0.00000 0.9182(8) 1.000 0.030(2)
Se10 Se Uiso 0.2306(4) 0.00000 0.0818(8) 1.000 0.030(2)
Se11 Se Uiso 0.8283(3) 0.00000 0.3324(7) 1.000 0.023(2)
Se12 Se Uiso 0.1717(3) 0.00000 0.6676(7) 1.000 0.023(2)
Cs1 Cs Uiso 0.3645(3) 0.00000 0.1271(6) 1.000 0.0458(19)
Cs2 Cs Uiso 0.6355(3) 0.00000 0.8729(6) 1.000 0.0458(19)
Cs3 Cs Uiso 0.0299(6) 0.00000 0.5833(12) 1.000 0.059(4)

loop_
_atom_type_symbol
_atom_type_description
_atom_type_scat_dispersion_real
_atom_type_scat_dispersion_imag
_atom_type_scat_source
Bi Bi -4.1077 10.2566 ' International Tables Vol C Tables 4.2.6.8 and 6.1.1.4'
Cs Cs -0.3680 2.1192 ' International Tables Vol C Tables 4.2.6.8 and 6.1.1.4'
Se Se -0.0929 2.2259 ' International Tables Vol C Tables 4.2.6.8 and 6.1.1.4'

loop_
_geom_angle_atom_site_label_1
_geom_angle_atom_site_label_2
_geom_angle_atom_site_label_3
_geom_angle
_geom_angle_site_symmetry_1
_geom_angle_site_symmetry_3
_geom_angle_publ_flag
Se1 Bi1 Se2 84.1(3) 3_445 . yes
Se2 Bi1 Se7 173.7(3) . 3_445 yes
Se2 Bi1 Se11 90.0(3) . 3_445 yes
Se1 Bi1 Se2 84.1(3) 3_455 . yes
Se2 Bi1 Se11 90.0(3) . 3_455 yes
Se1 Bi1 Se7 91.4(3) 3_445 3_445 yes
Se1 Bi1 Se11 89.9(3) 3_445 3_445 yes
Se1 Bi1 Se1 88.6(3) 3_445 3_455 yes
Se1 Bi1 Se11 174.0(3) 3_445 3_455 yes
Se7 Bi1 Se11 94.4(3) 3_445 3_445 yes
Se1 Bi1 Se7 91.4(3) 3_455 3_445 yes
Se7 Bi1 Se11 94.4(3) 3_445 3_455 yes
Se1 Bi1 Se11 174.0(3) 3_455 3_445 yes
Se11 Bi1 Se11 91.1(3) 3_445 3_455 yes
Se1 Bi1 Se11 89.9(3) 3_455 3_455 yes
Se1 Bi2 Se2 84.1(3) . 3_545 yes
Se1 Bi2 Se8 173.7(3) . 3_545 yes
Se1 Bi2 Se12 90.0(3) . 3_545 yes
Se1 Bi2 Se2 84.1(3) . 3_555 yes
Se1 Bi2 Se12 90.0(3) . 3_555 yes
Se2 Bi2 Se8 91.4(3) 3_545 3_545 yes
Se2 Bi2 Se12 89.9(3) 3_545 3_545 yes
Se2 Bi2 Se2 88.6(3) 3_545 3_555 yes
Se2 Bi2 Se12 174.0(3) 3_545 3_555 yes
Se8 Bi2 Se12 94.4(3) 3_545 3_545 yes
Se2 Bi2 Se8 91.4(3) 3_555 3_545 yes
Se8 Bi2 Se12 94.4(3) 3_545 3_555 yes
Se2 Bi2 Se12 174.0(3) 3_555 3_545 yes
Se12 Bi2 Se12 91.1(3) 3_545 3_555 yes
Se2 Bi2 Se12 89.9(3) 3_555 3_555 yes
Se2 Bi3 Se6 88.6(3) . . yes
Se2 Bi3 Se8 86.6(3) . . yes
Se2 Bi3 Se4 179.4(3) . 1_455 yes
Se2 Bi3 Se6 88.6(3) . 1_545 yes
Se2 Bi3 Se8 86.6(3) . 1_545 yes
Se6 Bi3 Se8 89.6(3) . . yes
Se4 Bi3 Se6 91.0(3) 1_455 . yes
Se6 Bi3 Se6 91.1(3) . 1_545 yes
Se6 Bi3 Se8 175.1(3) . 1_545 yes
Se4 Bi3 Se8 93.8(3) 1_455 . yes
Se6 Bi3 Se8 175.1(3) 1_545 . yes
Se8 Bi3 Se8 89.3(3) . 1_545 yes
Se4 Bi3 Se6 91.0(3) 1_455 1_545 yes
Se4 Bi3 Se8 93.8(3) 1_455 1_545 yes
Se6 Bi3 Se8 89.6(3) 1_545 1_545 yes
Se1 Bi4 Se5 88.6(3) . . yes
Se1 Bi4 Se7 86.6(3) . . yes
Se1 Bi4 Se5 88.6(3) . 1_545 yes
Se1 Bi4 Se7 86.6(3) . 1_545 yes
Se1 Bi4 Se3 179.4(3) . 1_655 yes
Se5 Bi4 Se7 89.6(3) . . yes
Se5 Bi4 Se5 91.1(3) . 1_545 yes
Se5 Bi4 Se7 175.1(3) . 1_545 yes
Se3 Bi4 Se5 91.0(3) 1_655 . yes
Se5 Bi4 Se7 175.1(3) 1_545 . yes
Se7 Bi4 Se7 89.3(3) . 1_545 yes
Se3 Bi4 Se7 93.8(3) 1_655 . yes
Se5 Bi4 Se7 89.6(3) 1_545 1_545 yes
Se3 Bi4 Se5 91.0(3) 1_655 1_545 yes
Se3 Bi4 Se7 93.8(3) 1_655 1_545 yes
Se2 Bi5 Se11 90.0(3) 3_545 . yes
Se6 Bi5 Se11 171.5(3) 3_545 . yes
Se10 Bi5 Se11 94.5(3) 3_545 . yes
Se2 Bi5 Se11 90.0(3) 3_555 . yes
Se10 Bi5 Se11 94.5(3) 3_555 . yes
Se2 Bi5 Se6 83.6(3) 3_545 3_545 yes
Se2 Bi5 Se10 90.3(3) 3_545 3_545 yes
Se2 Bi5 Se2 81.6(3) 3_545 3_555 yes
Se2 Bi5 Se10 170.7(3) 3_545 3_555 yes
Se6 Bi5 Se10 91.1(3) 3_545 3_545 yes
Se2 Bi5 Se6 83.6(3) 3_555 3_545 yes
Se6 Bi5 Se10 91.1(3) 3_545 3_555 yes
Se2 Bi5 Se10 170.7(3) 3_555 3_545 yes
Se10 Bi5 Se10 97.4(3) 3_545 3_555 yes
Se2 Bi5 Se10 90.3(3) 3_555 3_555 yes
Se1 Bi6 Se12 90.0(3) 3_445 . yes
Se5 Bi6 Se12 171.5(3) 3_445 . yes
Se9 Bi6 Se12 94.5(3) 3_445 . yes
Se1 Bi6 Se12 90.0(3) 3_455 . yes
Se9 Bi6 Se12 94.5(3) 3_455 . yes
Se1 Bi6 Se5 83.6(3) 3_445 3_445 yes
Se1 Bi6 Se9 90.3(3) 3_445 3_445 yes
Se1 Bi6 Se1 81.6(3) 3_445 3_455 yes
Se1 Bi6 Se9 170.7(3) 3_445 3_455 yes
Se5 Bi6 Se9 91.1(3) 3_445 3_445 yes
Se1 Bi6 Se5 83.6(3) 3_455 3_445 yes
Se5 Bi6 Se9 91.1(3) 3_445 3_455 yes
Se1 Bi6 Se9 170.7(3) 3_455 3_445 yes
Se9 Bi6 Se9 97.4(3) 3_445 3_455 yes
Se1 Bi6 Se9 90.3(3) 3_455 3_455 yes
Se4 Bi7 Se5 93.0(4) 3_445 3_444 yes
Se4 Bi7 Se5 93.0(4) 3_455 3_444 yes
Se3 Bi7 Se5 88.3(4) 3_544 3_444 yes
Se5 Bi7 Se6 174.7(5) 3_444 3_545 yes
Se3 Bi7 Se5 88.3(4) 3_554 3_444 yes
Se4 Bi7 Se4 94.0(4) 3_445 3_455 yes
Se3 Bi7 Se4 89.7(3) 3_544 3_445 yes
Se4 Bi7 Se6 90.7(4) 3_445 3_545 yes
Se3 Bi7 Se4 176.0(4) 3_554 3_445 yes
Se3 Bi7 Se4 176.0(4) 3_544 3_455 yes
Se4 Bi7 Se6 90.7(4) 3_455 3_545 yes
Se3 Bi7 Se4 89.7(3) 3_554 3_455 yes
Se3 Bi7 Se6 87.8(4) 3_544 3_545 yes
Se3 Bi7 Se3 86.5(4) 3_544 3_554 yes
Se3 Bi7 Se6 87.8(4) 3_554 3_545 yes
Bi2 Se1 Bi4 174.4(4) . . yes
Bi1 Se1 Bi2 95.9(3) 3_545 . yes
Bi2 Se1 Bi6 84.7(3) . 3_545 yes
Bi1 Se1 Bi2 95.9(3) 3_555 . yes
Bi2 Se1 Bi6 84.7(3) . 3_555 yes
Bi1 Se1 Bi4 88.1(3) 3_545 . yes
Bi4 Se1 Bi6 91.1(3) . 3_545 yes
Bi1 Se1 Bi4 88.1(3) 3_555 . yes
Bi4 Se1 Bi6 91.1(3) . 3_555 yes
Bi1 Se1 Bi6 94.9(2) 3_545 3_545 yes
Bi1 Se1 Bi1 88.6(3) 3_545 3_555 yes
Bi1 Se1 Bi6 176.4(3) 3_545 3_555 yes
Bi1 Se1 Bi6 176.4(3) 3_555 3_545 yes
Bi6 Se1 Bi6 81.6(3) 3_545 3_555 yes
Bi1 Se1 Bi6 94.9(2) 3_555 3_555 yes
Bi1 Se2 Bi3 174.4(4) . . yes
Bi1 Se2 Bi2 95.9(3) . 3_445 yes
Bi1 Se2 Bi5 84.7(3) . 3_445 yes
Bi1 Se2 Bi2 95.9(3) . 3_455 yes
Bi1 Se2 Bi5 84.7(3) . 3_455 yes
Bi2 Se2 Bi3 88.1(3) 3_445 . yes
Bi3 Se2 Bi5 91.1(3) . 3_445 yes
Bi2 Se2 Bi3 88.1(3) 3_455 . yes
Bi3 Se2 Bi5 91.1(3) . 3_455 yes
Bi2 Se2 Bi5 94.9(2) 3_445 3_445 yes
Bi2 Se2 Bi2 88.6(3) 3_445 3_455 yes
Bi2 Se2 Bi5 176.4(3) 3_445 3_455 yes
Bi2 Se2 Bi5 176.4(3) 3_455 3_445 yes
Bi5 Se2 Bi5 81.6(3) 3_445 3_455 yes
Bi2 Se2 Bi5 94.9(2) 3_455 3_455 yes
Bi4 Se3 Bi7 89.2(4) 1_455 3_446 yes
Bi4 Se3 Bi7 89.2(4) 1_455 3_456 yes
Bi7 Se3 Bi7 86.5(4) 3_446 3_456 yes
Bi3 Se4 Bi7 90.7(4) 1_655 3_545 yes
Bi3 Se4 Bi7 90.7(4) 1_655 3_555 yes
Bi7 Se4 Bi7 94.0(4) 3_545 3_555 yes
Bi4 Se5 Bi4 91.1(3) . 1_565 yes
Bi4 Se5 Bi6 96.3(3) . 3_555 yes
Bi4 Se5 Bi7 91.4(3) . 3_556 yes
Bi4 Se5 Bi6 96.3(3) 1_565 3_555 yes
Bi4 Se5 Bi7 91.4(3) 1_565 3_556 yes
Bi6 Se5 Bi7 169.0(4) 3_555 3_556 yes
Bi3 Se6 Bi3 91.1(3) . 1_565 yes
Bi3 Se6 Bi5 96.3(3) . 3_455 yes
Bi3 Se6 Bi7 87.7(3) . 3_455 yes
Bi3 Se6 Bi5 96.3(3) 1_565 3_455 yes
Bi3 Se6 Bi7 87.7(3) 1_565 3_455 yes
Bi5 Se6 Bi7 174.3(4) 3_455 3_455 yes
Bi4 Se7 Bi4 89.3(3) . 1_565 yes
Bi1 Se7 Bi4 93.9(3) 3_555 . yes
Bi1 Se7 Bi4 93.9(3) 3_555 1_565 yes
Bi3 Se8 Bi3 89.3(3) . 1_565 yes
Bi2 Se8 Bi3 93.9(3) 3_455 . yes
Bi2 Se8 Bi3 93.9(3) 3_455 1_565 yes
Bi6 Se9 Bi6 97.4(4) 3_545 3_555 yes
Bi5 Se10 Bi5 97.4(4) 3_445 3_455 yes
Bi1 Se11 Bi5 95.0(3) 3_545 . yes
Bi1 Se11 Bi5 95.0(3) 3_555 . yes
Bi1 Se11 Bi1 91.1(3) 3_545 3_555 yes
Bi2 Se12 Bi6 95.0(3) 3_445 . yes
Bi2 Se12 Bi6 95.0(3) 3_455 . yes
Bi2 Se12 Bi2 91.1(3) 3_445 3_455 yes

loop_
_geom_bond_atom_site_label_1
_geom_bond_atom_site_label_2
_geom_bond_distance
_geom_bond_site_symmetry_2
_geom_bond_publ_flag
Bi1 Se2 3.150(10) . yes
Bi1 Se1 2.991(7) 3_445 yes
Bi1 Se7 2.776(10) 3_445 yes
Bi1 Se11 2.926(7) 3_445 yes
Bi1 Se1 2.991(7) 3_455 yes
Bi1 Se11 2.926(7) 3_455 yes
Bi2 Se1 3.150(10) . yes
Bi2 Se2 2.991(7) 3_545 yes
Bi2 Se8 2.776(10) 3_545 yes
Bi2 Se12 2.926(7) 3_545 yes
Bi2 Se2 2.991(7) 3_555 yes
Bi2 Se12 2.926(7) 3_555 yes
Bi3 Se2 3.050(10) . yes
Bi3 Se6 2.925(7) . yes
Bi3 Se8 2.972(7) . yes
Bi3 Se4 2.854(10) 1_455 yes
Bi3 Se6 2.925(7) 1_545 yes
Bi3 Se8 2.972(7) 1_545 yes
Bi4 Se1 3.050(10) . yes
Bi4 Se5 2.925(7) . yes
Bi4 Se7 2.972(7) . yes
Bi4 Se5 2.925(7) 1_545 yes
Bi4 Se7 2.972(7) 1_545 yes
Bi4 Se3 2.854(10) 1_655 yes
Bi5 Se11 2.872(10) . yes
Bi5 Se2 3.198(8) 3_545 yes
Bi5 Se6 3.063(10) 3_545 yes
Bi5 Se10 2.780(8) 3_545 yes
Bi5 Se2 3.198(8) 3_555 yes
Bi5 Se10 2.780(8) 3_555 yes
Bi6 Se12 2.872(10) . yes
Bi6 Se1 3.198(8) 3_445 yes
Bi6 Se5 3.063(10) 3_445 yes
Bi6 Se9 2.780(8) 3_445 yes
Bi6 Se1 3.198(8) 3_455 yes
Bi6 Se9 2.780(8) 3_455 yes
Bi7 Se5 2.868(14) 3_444 yes
Bi7 Se4 2.857(9) 3_445 yes
Bi7 Se4 2.857(9) 3_455 yes
Bi7 Se3 3.047(10) 3_544 yes
Bi7 Se6 2.939(14) 3_545 yes
Bi7 Se3 3.047(10) 3_554 yes
